data_7114475
loop_
_publ_author_name
'Sasaki, Shigeru'
'Tanabe, Yoshihiro'
'Yoshifuji, Masaaki'

_publ_section_title
;
 (??5-Cyclopentadienyl)(??4-di- and
 tetra-phosphorylcyclobutadiene)cobalt(i): Synthesis, structure, and
 formation of 1-D coordination polymerElectronic supplementary information
 available: Synthetic procedure, physical data, and crystallographic data.
 See http://www.rsc.org/suppdata/cc/b2/b204779a/
;
_journal_issue 17
_journal_name_full 'Chemical Communications'
_journal_page_first 1876
_journal_paper_doi 10.1039/b204779a
_journal_year 2002
_chemical_formula_moiety 'C45 H35 Co O2 P2, C2 H6 O1 '
_chemical_formula_sum 'C47 H41 Co O3 P2'
_chemical_formula_weight 774.72
_chemical_melting_point 550.0(10)
_space_group_IT_number 2
_symmetry_cell_setting triclinic
_symmetry_Int_Tables_number 2
_symmetry_space_group_name_Hall '-P 1'
_symmetry_space_group_name_H-M 'P -1'
_audit_creation_date 'Fri Feb  1 23:24:37 2002'
_audit_creation_method 'by teXsan'
_cell_angle_alpha 105.17(2)
_cell_angle_beta 97.21(1)
_cell_angle_gamma 97.70(4)
_cell_formula_units_Z 2
_cell_length_a 12.41(2)
_cell_length_b 16.793(4)
_cell_length_c 9.731(2)
_cell_measurement_temperature 120.2
_cell_volume 1912(3)
_computing_cell_refinement PROCESS
_computing_data_collection PROCESS
_computing_data_reduction 'teXsan Ver. 1.10'
_computing_publication_material 'teXsan Ver. 1.10'
_computing_structure_refinement 'teXsan Ver. 1.10'
_computing_structure_solution SIR92
_diffrn_detector_area_resol_mean 0.010000
_diffrn_measured_fraction_theta_full 0.9197
_diffrn_measured_fraction_theta_max 0.9197
_diffrn_measurement_device_type 'Rigaku RAXIS-IV Imaging Plate'
_diffrn_measurement_method \w
_diffrn_radiation_type 'Mo K\a'
_diffrn_radiation_wavelength 0.7107
_diffrn_reflns_av_R_equivalents 0.032
_diffrn_reflns_limit_h_max 14
_diffrn_reflns_limit_h_min 0
_diffrn_reflns_limit_k_max 19
_diffrn_reflns_limit_k_min -19
_diffrn_reflns_limit_l_max 10
_diffrn_reflns_limit_l_min -11
_diffrn_reflns_number 10597
_diffrn_reflns_theta_full 25.06
_diffrn_reflns_theta_max 25.06
_exptl_absorpt_coefficient_mu 0.575
_exptl_absorpt_correction_T_max 0.972
_exptl_absorpt_correction_T_min 0.000
_exptl_absorpt_correction_type multi-scan
_exptl_absorpt_process_details '(Higashi, 1995)'
_exptl_crystal_colour red
_exptl_crystal_density_diffrn 1.345
_exptl_crystal_density_method 'not measured'
_exptl_crystal_description prismatic
_exptl_crystal_size_max 0.350
_exptl_crystal_size_mid 0.100
_exptl_crystal_size_min 0.050
_refine_diff_density_max 0.57
_refine_diff_density_min -0.57
_refine_ls_extinction_method none
_refine_ls_goodness_of_fit_ref 1.748
_refine_ls_hydrogen_treatment mixed
_refine_ls_number_parameters 482
_refine_ls_number_reflns 6242
_refine_ls_R_factor_gt 0.0440
_refine_ls_shift/su_max 0.0070
_refine_ls_structure_factor_coef F
_refine_ls_weighting_details 'w = 1/[\s^2^(Fo) + 0.00141|Fo|^2^]'
_refine_ls_weighting_scheme calc
_refine_ls_wR_factor_ref 0.0912
_reflns_number_gt 5213
_reflns_number_total 6242
_reflns_threshold_expression F^2^>2.0\s(F^2^)
_cod_data_source_file b204779a.txt
_cod_data_source_block cpcocb
_cod_depositor_comments
;
The following automatic conversions were performed:

'_chemical_melting_point' value '549-551' was changed to '550.0(10)'
- the average value was taken and precision was estimated.

Automatic conversion script
Id: cif_fix_values 2281 2013-09-26 08:29:07Z andrius 
;
_cod_original_cell_volume 1912(2)
_cod_original_sg_symbol_H-M 'P -1         '
_cod_original_formula_sum 'C47 H41 Co O3 P2 '
_cod_database_code 7114475

loop_
_symmetry_equiv_pos_as_xyz
x,y,z
-x,-y,-z

loop_
_atom_site_label
_atom_site_type_symbol
_atom_site_fract_x
_atom_site_fract_y
_atom_site_fract_z
_atom_site_U_iso_or_equiv
_atom_site_adp_type
_atom_site_occupancy
_atom_site_calc_flag
Co(1) Co 0.32975(4) 0.17886(3) 1.16884(5) 0.0110(2) Uani 1.00 d
P(1) P 0.48516(8) 0.14844(6) 0.8959(1) 0.0107(3) Uani 1.00 d
P(2) P 0.21200(8) 0.34800(7) 1.1917(1) 0.0115(3) Uani 1.00 d
O(1) O 0.5805(2) 0.1229(2) 0.9717(3) 0.0155(8) Uani 1.00 d
O(2) O 0.2399(2) 0.3808(2) 1.3530(3) 0.0167(8) Uani 1.00 d
O(3) O 0.1737(3) 0.3468(2) 0.5919(4) 0.038(1) Uani 1.00 d
C(1) C 0.2771(4) 0.0602(3) 1.1845(5) 0.029(1) Uani 1.00 d
C(2) C 0.2188(4) 0.1182(3) 1.2623(6) 0.031(2) Uani 1.00 d
C(3) C 0.2943(5) 0.1811(3) 1.3700(5) 0.032(2) Uani 1.00 d
C(4) C 0.3987(5) 0.1620(4) 1.3608(6) 0.037(2) Uani 1.00 d
C(5) C 0.3898(5) 0.0882(4) 1.2472(6) 0.035(2) Uani 1.00 d
C(6) C 0.3988(3) 0.2017(2) 1.0081(4) 0.011(1) Uani 1.00 d
C(7) C 0.4173(3) 0.2767(3) 1.1319(4) 0.012(1) Uani 1.00 d
C(8) C 0.2991(3) 0.2797(3) 1.1109(4) 0.012(1) Uani 1.00 d
C(9) C 0.2808(3) 0.2048(3) 0.9879(4) 0.011(1) Uani 1.00 d
C(10) C 0.5270(3) 0.2220(3) 0.7978(4) 0.014(1) Uani 1.00 d
C(11) C 0.6207(4) 0.2145(3) 0.7331(5) 0.022(1) Uani 1.00 d
C(12) C 0.6554(4) 0.2711(3) 0.6595(5) 0.032(1) Uani 1.00 d
C(13) C 0.5976(4) 0.3339(3) 0.6468(5) 0.030(1) Uani 1.00 d
C(14) C 0.5050(4) 0.3414(3) 0.7097(5) 0.029(1) Uani 1.00 d
C(15) C 0.4699(4) 0.2858(3) 0.7850(5) 0.022(1) Uani 1.00 d
C(16) C 0.3933(3) 0.0606(3) 0.7691(4) 0.013(1) Uani 1.00 d
C(17) C 0.3693(3) -0.0124(3) 0.8116(4) 0.016(1) Uani 1.00 d
C(18) C 0.3039(4) -0.0837(3) 0.7141(5) 0.022(1) Uani 1.00 d
C(19) C 0.2616(4) -0.0820(3) 0.5769(5) 0.024(1) Uani 1.00 d
C(20) C 0.2837(4) -0.0094(3) 0.5346(5) 0.030(1) Uani 1.00 d
C(21) C 0.3503(4) 0.0616(3) 0.6309(5) 0.022(1) Uani 1.00 d
C(22) C 0.5173(3) 0.3312(3) 1.2247(4) 0.012(1) Uani 1.00 d
C(23) C 0.5137(3) 0.4128(3) 1.3074(4) 0.016(1) Uani 1.00 d
C(24) C 0.6091(4) 0.4638(3) 1.3934(5) 0.018(1) Uani 1.00 d
C(25) C 0.7079(4) 0.4351(3) 1.3981(4) 0.019(1) Uani 1.00 d
C(26) C 0.7126(3) 0.3545(3) 1.3156(5) 0.019(1) Uani 1.00 d
C(27) C 0.6178(3) 0.3030(3) 1.2277(4) 0.017(1) Uani 1.00 d
C(28) C 0.0736(3) 0.2887(3) 1.1304(4) 0.015(1) Uani 1.00 d
C(29) C 0.0122(4) 0.2815(3) 0.9982(5) 0.018(1) Uani 1.00 d
C(30) C -0.0929(4) 0.2341(3) 0.9584(5) 0.025(1) Uani 1.00 d
C(31) C -0.1371(4) 0.1925(3) 1.0474(6) 0.028(1) Uani 1.00 d
C(32) C -0.0751(4) 0.1985(3) 1.1804(6) 0.029(1) Uani 1.00 d
C(33) C 0.0295(4) 0.2474(3) 1.2237(5) 0.020(1) Uani 1.00 d
C(34) C 0.2193(3) 0.4315(3) 1.1055(4) 0.015(1) Uani 1.00 d
C(35) C 0.3015(4) 0.4478(3) 1.0279(5) 0.021(1) Uani 1.00 d
C(36) C 0.3069(4) 0.5169(3) 0.9736(5) 0.028(1) Uani 1.00 d
C(37) C 0.2313(4) 0.5695(3) 0.9973(5) 0.029(1) Uani 1.00 d
C(38) C 0.1491(4) 0.5537(3) 1.0725(6) 0.030(1) Uani 1.00 d
C(39) C 0.1430(4) 0.4849(3) 1.1274(5) 0.024(1) Uani 1.00 d
C(40) C 0.1877(3) 0.1643(3) 0.8680(4) 0.014(1) Uani 1.00 d
C(41) C 0.1664(4) 0.2025(3) 0.7583(5) 0.021(1) Uani 1.00 d
C(42) C 0.0800(4) 0.1660(3) 0.6418(5) 0.028(1) Uani 1.00 d
C(43) C 0.0151(4) 0.0918(3) 0.6346(5) 0.032(1) Uani 1.00 d
C(44) C 0.0358(4) 0.0536(3) 0.7433(6) 0.039(2) Uani 1.00 d
C(45) C 0.1215(4) 0.0892(3) 0.8600(5) 0.029(1) Uani 1.00 d
C(46) C -0.0072(6) 0.3808(5) 0.5574(7) 0.072(3) Uani 1.00 d
C(47) C 0.0983(5) 0.3940(4) 0.6534(6) 0.043(2) Uani 1.00 d
H(1) H 0.2462 0.0115 1.1063 0.0357 Uiso 1.00 calc
H(2) H 0.1405 0.1158 1.2444 0.0373 Uiso 1.00 calc
H(3) H 0.2757 0.2276 1.4372 0.0388 Uiso 1.00 calc
H(4) H 0.4658 0.1939 1.4202 0.0434 Uiso 1.00 calc
H(5) H 0.4505 0.0617 1.2179 0.0439 Uiso 1.00 calc
H(6) H 0.6604 0.1703 0.7389 0.0276 Uiso 1.00 calc
H(7) H 0.7210 0.2663 0.6175 0.0386 Uiso 1.00 calc
H(8) H 0.6219 0.3717 0.5937 0.0362 Uiso 1.00 calc
H(9) H 0.4652 0.3862 0.7044 0.0360 Uiso 1.00 calc
H(10) H 0.4047 0.2913 0.8274 0.0265 Uiso 1.00 calc
H(11) H 0.3976 -0.0136 0.9070 0.0197 Uiso 1.00 calc
H(12) H 0.2883 -0.1335 0.7419 0.0264 Uiso 1.00 calc
H(13) H 0.2166 -0.1310 0.5109 0.0292 Uiso 1.00 calc
H(14) H 0.2551 -0.0087 0.4404 0.0363 Uiso 1.00 calc
H(15) H 0.3653 0.1113 0.6017 0.0268 Uiso 1.00 calc
H(16) H 0.4463 0.4333 1.3035 0.0194 Uiso 1.00 calc
H(17) H 0.6058 0.5189 1.4499 0.0219 Uiso 1.00 calc
H(18) H 0.7733 0.4702 1.4571 0.0229 Uiso 1.00 calc
H(19) H 0.7807 0.3342 1.3183 0.0240 Uiso 1.00 calc
H(20) H 0.6218 0.2480 1.1712 0.0208 Uiso 1.00 calc
H(21) H 0.0414 0.3085 0.9341 0.0219 Uiso 1.00 calc
H(22) H -0.1340 0.2306 0.8701 0.0352 Uiso 1.00 calc
H(23) H -0.2095 0.1598 1.0179 0.0340 Uiso 1.00 calc
H(24) H -0.1042 0.1688 1.2415 0.0350 Uiso 1.00 calc
H(25) H 0.0706 0.2527 1.3168 0.0248 Uiso 1.00 calc
H(26) H 0.3544 0.4120 1.0120 0.0256 Uiso 1.00 calc
H(27) H 0.3632 0.5273 0.9192 0.0341 Uiso 1.00 calc
H(28) H 0.2353 0.6171 0.9601 0.0352 Uiso 1.00 calc
H(29) H 0.0962 0.5896 1.0882 0.0381 Uiso 1.00 calc
H(30) H 0.0864 0.4750 1.1814 0.0301 Uiso 1.00 calc
H(31) H 0.2117 0.2537 0.7625 0.0257 Uiso 1.00 calc
H(32) H 0.0665 0.1930 0.5676 0.0344 Uiso 1.00 calc
H(33) H -0.0444 0.0670 0.5559 0.0394 Uiso 1.00 calc
H(34) H -0.0080 0.0013 0.7360 0.0483 Uiso 1.00 calc
H(35) H 0.1340 0.0623 0.9341 0.0359 Uiso 1.00 calc
H(36) H 0.0036 0.3947 0.4732 0.0843 Uiso 1.00 calc
H(37) H -0.0562 0.4125 0.6060 0.0843 Uiso 1.00 calc
H(38) H -0.0395 0.3220 0.5340 0.0843 Uiso 1.00 calc
H(39) H 0.1304 0.4526 0.6790 0.0534 Uiso 1.00 calc
H(40) H 0.0866 0.3809 0.7416 0.0534 Uiso 1.00 calc
H(41) H 0.188(4) 0.360(3) 0.511(6) 0.03(1) Uiso 1.00 calc

loop_
_atom_site_aniso_label
_atom_site_aniso_U_11
_atom_site_aniso_U_22
_atom_site_aniso_U_33
_atom_site_aniso_U_12
_atom_site_aniso_U_13
_atom_site_aniso_U_23
Co(1) 0.0117(3) 0.0108(3) 0.0123(3) 0.0017(2) 0.0034(2) 0.0056(2)
P(1) 0.0117(5) 0.0105(5) 0.0114(5) 0.0029(4) 0.0034(4) 0.0047(4)
P(2) 0.0103(5) 0.0110(6) 0.0132(6) 0.0018(4) 0.0030(4) 0.0030(4)
O(1) 0.014(2) 0.018(2) 0.015(2) 0.004(1) 0.001(1) 0.007(1)
O(2) 0.018(2) 0.018(2) 0.012(1) 0.001(1) 0.003(1) 0.002(1)
O(3) 0.046(2) 0.046(2) 0.028(2) 0.004(2) 0.013(2) 0.021(2)
C(1) 0.043(3) 0.015(2) 0.031(3) 0.000(2) 0.005(2) 0.014(2)
C(2) 0.019(3) 0.040(3) 0.052(3) 0.009(2) 0.018(2) 0.037(3)
C(3) 0.062(4) 0.023(3) 0.023(3) 0.014(3) 0.021(2) 0.013(2)
C(4) 0.042(3) 0.040(3) 0.029(3) -0.013(3) -0.009(2) 0.027(2)
C(5) 0.037(3) 0.045(3) 0.052(4) 0.030(3) 0.029(3) 0.040(3)
C(6) 0.013(2) 0.012(2) 0.012(2) 0.002(2) 0.004(2) 0.007(2)
C(7) 0.011(2) 0.013(2) 0.015(2) 0.003(2) 0.005(2) 0.006(2)
C(8) 0.011(2) 0.013(2) 0.012(2) 0.000(2) 0.001(1) 0.005(2)
C(9) 0.014(2) 0.011(2) 0.010(2) 0.001(2) 0.005(2) 0.003(1)
C(10) 0.015(2) 0.009(2) 0.016(2) -0.001(2) 0.001(2) 0.002(2)
C(11) 0.020(2) 0.022(3) 0.027(3) 0.003(2) 0.008(2) 0.008(2)
C(12) 0.028(3) 0.038(3) 0.031(3) -0.003(2) 0.015(2) 0.013(2)
C(13) 0.042(3) 0.023(3) 0.027(3) -0.006(2) 0.008(2) 0.013(2)
C(14) 0.044(3) 0.020(3) 0.031(3) 0.008(2) 0.009(2) 0.017(2)
C(15) 0.022(2) 0.021(2) 0.028(3) 0.006(2) 0.010(2) 0.012(2)
C(16) 0.013(2) 0.011(2) 0.014(2) 0.004(2) 0.004(2) 0.002(2)
C(17) 0.013(2) 0.018(2) 0.021(2) 0.005(2) 0.005(2) 0.010(2)
C(18) 0.014(2) 0.012(2) 0.042(3) 0.001(2) 0.009(2) 0.012(2)
C(19) 0.024(3) 0.020(3) 0.023(3) -0.003(2) -0.002(2) 0.000(2)
C(20) 0.039(3) 0.030(3) 0.016(3) -0.003(2) -0.002(2) 0.005(2)
C(21) 0.028(3) 0.017(2) 0.021(2) -0.001(2) 0.003(2) 0.010(2)
C(22) 0.013(2) 0.016(2) 0.009(2) 0.001(2) 0.002(1) 0.007(2)
C(23) 0.015(2) 0.014(2) 0.020(2) 0.003(2) 0.005(2) 0.007(2)
C(24) 0.020(2) 0.011(2) 0.021(2) -0.001(2) 0.005(2) 0.004(2)
C(25) 0.016(2) 0.022(2) 0.016(2) -0.006(2) -0.001(2) 0.007(2)
C(26) 0.012(2) 0.021(2) 0.021(2) -0.001(2) -0.001(2) 0.004(2)
C(27) 0.017(2) 0.012(2) 0.020(2) 0.002(2) 0.004(2) 0.002(2)
C(28) 0.010(2) 0.012(2) 0.022(2) 0.004(2) 0.004(2) 0.003(2)
C(29) 0.017(2) 0.017(2) 0.022(2) 0.006(2) 0.003(2) 0.004(2)
C(30) 0.020(2) 0.022(3) 0.026(3) 0.004(2) -0.003(2) 0.001(2)
C(31) 0.012(2) 0.024(3) 0.043(3) -0.002(2) 0.004(2) 0.002(2)
C(32) 0.020(3) 0.028(3) 0.041(3) -0.002(2) 0.012(2) 0.013(2)
C(33) 0.017(2) 0.022(2) 0.025(2) 0.005(2) 0.008(2) 0.007(2)
C(34) 0.017(2) 0.013(2) 0.012(2) 0.000(2) 0.000(2) 0.003(2)
C(35) 0.026(3) 0.016(2) 0.023(2) 0.005(2) 0.006(2) 0.006(2)
C(36) 0.040(3) 0.025(3) 0.020(3) 0.000(2) 0.010(2) 0.010(2)
C(37) 0.047(3) 0.020(3) 0.021(3) 0.005(2) 0.000(2) 0.010(2)
C(38) 0.036(3) 0.019(3) 0.039(3) 0.013(2) 0.003(2) 0.011(2)
C(39) 0.023(3) 0.019(2) 0.033(3) 0.005(2) 0.009(2) 0.011(2)
C(40) 0.011(2) 0.016(2) 0.012(2) 0.004(2) -0.001(2) 0.001(2)
C(41) 0.019(2) 0.020(2) 0.021(2) -0.001(2) 0.001(2) 0.004(2)
C(42) 0.025(3) 0.034(3) 0.022(3) 0.009(2) -0.005(2) 0.006(2)
C(43) 0.025(3) 0.032(3) 0.029(3) 0.001(2) -0.014(2) -0.001(2)
C(44) 0.030(3) 0.023(3) 0.050(4) -0.015(2) -0.016(2) 0.008(2)
C(45) 0.024(3) 0.024(3) 0.037(3) -0.004(2) -0.006(2) 0.014(2)
C(46) 0.065(5) 0.091(6) 0.049(4) 0.043(4) 0.010(3) -0.012(4)
C(47) 0.055(4) 0.040(4) 0.035(3) 0.001(3) 0.019(3) 0.011(2)

loop_
_atom_type_symbol
_atom_type_description
_atom_type_scat_dispersion_real
_atom_type_scat_dispersion_imag
_atom_type_scat_source
C C 0.003 0.002
;International Tables for Crystallography
(1992, Vol. C, Tables 4.2.6.8 and 6.1.1.1)
;
H H 0.000 0.000
;International Tables for Crystallography
(1992, Vol. C, Table 6.1.1.2)
;
O O 0.011 0.006
;International Tables for Crystallography
(1992, Vol. C, Tables 4.2.6.8 and 6.1.1.1)
;
P P 0.102 0.094
;International Tables for Crystallography
(1992, Vol. C, Tables 4.2.6.8 and 6.1.1.1)
;
Co Co 0.349 0.972
;International Tables for Crystallography
(1992, Vol. C, Tables 4.2.6.8 and 6.1.1.1)
;

loop_
_geom_angle_atom_site_label_1
_geom_angle_atom_site_label_2
_geom_angle_atom_site_label_3
_geom_angle
_geom_angle_site_symmetry_2
_geom_angle_site_symmetry_3
_geom_angle_publ_flag
C(1) Co(1) C(2) 40.1(2) 1_555 1_555 yes
C(1) Co(1) C(3) 68.0(2) 1_555 1_555 yes
C(1) Co(1) C(4) 67.6(2) 1_555 1_555 yes
C(1) Co(1) C(5) 40.3(2) 1_555 1_555 yes
C(1) Co(1) C(6) 124.0(2) 1_555 1_555 yes
C(1) Co(1) C(7) 162.7(2) 1_555 1_555 yes
C(1) Co(1) C(8) 150.4(2) 1_555 1_555 yes
C(1) Co(1) C(9) 118.5(2) 1_555 1_555 yes
C(2) Co(1) C(3) 40.4(2) 1_555 1_555 yes
C(2) Co(1) C(4) 66.7(2) 1_555 1_555 yes
C(2) Co(1) C(5) 66.9(2) 1_555 1_555 yes
C(2) Co(1) C(6) 155.8(2) 1_555 1_555 yes
C(2) Co(1) C(7) 156.4(2) 1_555 1_555 yes
C(2) Co(1) C(8) 120.5(2) 1_555 1_555 yes
C(2) Co(1) C(9) 120.2(2) 1_555 1_555 yes
C(3) Co(1) C(4) 39.3(2) 1_555 1_555 yes
C(3) Co(1) C(5) 67.0(2) 1_555 1_555 yes
C(3) Co(1) C(6) 163.8(2) 1_555 1_555 yes
C(3) Co(1) C(7) 122.0(2) 1_555 1_555 yes
C(3) Co(1) C(8) 112.7(2) 1_555 1_555 yes
C(3) Co(1) C(9) 144.6(2) 1_555 1_555 yes
C(4) Co(1) C(5) 40.1(2) 1_555 1_555 yes
C(4) Co(1) C(6) 130.6(2) 1_555 1_555 yes
C(4) Co(1) C(7) 110.0(2) 1_555 1_555 yes
C(4) Co(1) C(8) 132.9(2) 1_555 1_555 yes
C(4) Co(1) C(9) 172.9(2) 1_555 1_555 yes
C(5) Co(1) C(6) 113.8(2) 1_555 1_555 yes
C(5) Co(1) C(7) 126.9(2) 1_555 1_555 yes
C(5) Co(1) C(8) 169.2(2) 1_555 1_555 yes
C(5) Co(1) C(9) 142.2(2) 1_555 1_555 yes
C(6) Co(1) C(7) 43.5(2) 1_555 1_555 yes
C(6) Co(1) C(8) 63.2(2) 1_555 1_555 yes
C(6) Co(1) C(9) 43.6(2) 1_555 1_555 yes
C(7) Co(1) C(8) 43.3(2) 1_555 1_555 yes
C(7) Co(1) C(9) 63.0(2) 1_555 1_555 yes
C(8) Co(1) C(9) 43.4(2) 1_555 1_555 yes
O(1) P(1) C(6) 116.0(2) 1_555 1_555 yes
O(1) P(1) C(10) 112.7(2) 1_555 1_555 yes
O(1) P(1) C(16) 112.5(2) 1_555 1_555 yes
C(6) P(1) C(10) 102.7(2) 1_555 1_555 yes
C(6) P(1) C(16) 104.8(2) 1_555 1_555 yes
C(10) P(1) C(16) 107.3(2) 1_555 1_555 yes
O(2) P(2) C(8) 114.6(2) 1_555 1_555 yes
O(2) P(2) C(28) 112.7(2) 1_555 1_555 yes
O(2) P(2) C(34) 112.1(2) 1_555 1_555 yes
C(8) P(2) C(28) 105.1(2) 1_555 1_555 yes
C(8) P(2) C(34) 105.9(2) 1_555 1_555 yes
C(28) P(2) C(34) 105.8(2) 1_555 1_555 yes
Co(1) C(1) C(2) 69.3(3) 1_555 1_555 yes
Co(1) C(1) C(5) 69.6(3) 1_555 1_555 yes
C(2) C(1) C(5) 106.2(5) 1_555 1_555 yes
Co(1) C(2) C(1) 70.6(3) 1_555 1_555 yes
Co(1) C(2) C(3) 70.0(3) 1_555 1_555 yes
C(1) C(2) C(3) 109.2(5) 1_555 1_555 yes
Co(1) C(3) C(2) 69.6(3) 1_555 1_555 yes
Co(1) C(3) C(4) 70.6(3) 1_555 1_555 yes
C(2) C(3) C(4) 107.6(4) 1_555 1_555 yes
Co(1) C(4) C(3) 70.0(3) 1_555 1_555 yes
Co(1) C(4) C(5) 69.8(3) 1_555 1_555 yes
C(3) C(4) C(5) 108.5(5) 1_555 1_555 yes
Co(1) C(5) C(1) 70.2(3) 1_555 1_555 yes
Co(1) C(5) C(4) 70.2(3) 1_555 1_555 yes
C(1) C(5) C(4) 108.6(4) 1_555 1_555 yes
Co(1) C(6) P(1) 133.1(2) 1_555 1_555 yes
Co(1) C(6) C(7) 68.7(2) 1_555 1_555 yes
Co(1) C(6) C(9) 68.0(2) 1_555 1_555 yes
P(1) C(6) C(7) 134.6(3) 1_555 1_555 yes
P(1) C(6) C(9) 133.4(3) 1_555 1_555 yes
C(7) C(6) C(9) 89.7(3) 1_555 1_555 yes
Co(1) C(7) C(6) 67.8(2) 1_555 1_555 yes
Co(1) C(7) C(8) 68.4(2) 1_555 1_555 yes
Co(1) C(7) C(22) 126.7(3) 1_555 1_555 yes
C(6) C(7) C(8) 90.1(3) 1_555 1_555 yes
C(6) C(7) C(22) 133.5(4) 1_555 1_555 yes
C(8) C(7) C(22) 135.9(4) 1_555 1_555 yes
Co(1) C(8) P(2) 124.3(2) 1_555 1_555 yes
Co(1) C(8) C(7) 68.3(2) 1_555 1_555 yes
Co(1) C(8) C(9) 67.5(2) 1_555 1_555 yes
P(2) C(8) C(7) 136.2(3) 1_555 1_555 yes
P(2) C(8) C(9) 134.0(3) 1_555 1_555 yes
C(7) C(8) C(9) 89.8(3) 1_555 1_555 yes
Co(1) C(9) C(6) 68.4(2) 1_555 1_555 yes
Co(1) C(9) C(8) 69.1(2) 1_555 1_555 yes
Co(1) C(9) C(40) 131.9(3) 1_555 1_555 yes
C(6) C(9) C(8) 90.5(3) 1_555 1_555 yes
C(6) C(9) C(40) 133.7(4) 1_555 1_555 yes
C(8) C(9) C(40) 133.7(4) 1_555 1_555 yes
P(1) C(10) C(11) 118.8(3) 1_555 1_555 yes
P(1) C(10) C(15) 122.5(3) 1_555 1_555 yes
C(11) C(10) C(15) 118.6(4) 1_555 1_555 yes
C(10) C(11) C(12) 119.8(4) 1_555 1_555 yes
C(11) C(12) C(13) 121.0(5) 1_555 1_555 yes
C(12) C(13) C(14) 119.5(4) 1_555 1_555 yes
C(13) C(14) C(15) 120.2(5) 1_555 1_555 yes
C(10) C(15) C(14) 120.9(4) 1_555 1_555 yes
P(1) C(16) C(17) 117.6(3) 1_555 1_555 yes
P(1) C(16) C(21) 122.7(3) 1_555 1_555 yes
C(17) C(16) C(21) 119.6(4) 1_555 1_555 yes
C(16) C(17) C(18) 119.7(4) 1_555 1_555 yes
C(17) C(18) C(19) 120.2(4) 1_555 1_555 yes
C(18) C(19) C(20) 120.5(4) 1_555 1_555 yes
C(19) C(20) C(21) 119.6(4) 1_555 1_555 yes
C(16) C(21) C(20) 120.4(4) 1_555 1_555 yes
C(7) C(22) C(23) 121.0(4) 1_555 1_555 yes
C(7) C(22) C(27) 120.0(4) 1_555 1_555 yes
C(23) C(22) C(27) 119.0(4) 1_555 1_555 yes
C(22) C(23) C(24) 120.3(4) 1_555 1_555 yes
C(23) C(24) C(25) 120.4(4) 1_555 1_555 yes
C(24) C(25) C(26) 119.8(4) 1_555 1_555 yes
C(25) C(26) C(27) 120.4(4) 1_555 1_555 yes
C(22) C(27) C(26) 120.1(4) 1_555 1_555 yes
P(2) C(28) C(29) 123.6(3) 1_555 1_555 yes
P(2) C(28) C(33) 116.8(3) 1_555 1_555 yes
C(29) C(28) C(33) 119.6(4) 1_555 1_555 yes
C(28) C(29) C(30) 120.1(4) 1_555 1_555 yes
C(29) C(30) C(31) 121.2(4) 1_555 1_555 yes
C(30) C(31) C(32) 119.1(4) 1_555 1_555 yes
C(31) C(32) C(33) 120.6(4) 1_555 1_555 yes
C(28) C(33) C(32) 119.4(4) 1_555 1_555 yes
P(2) C(34) C(35) 123.1(3) 1_555 1_555 yes
P(2) C(34) C(39) 117.9(3) 1_555 1_555 yes
C(35) C(34) C(39) 118.8(4) 1_555 1_555 yes
C(34) C(35) C(36) 120.1(4) 1_555 1_555 yes
C(35) C(36) C(37) 120.4(4) 1_555 1_555 yes
C(36) C(37) C(38) 120.1(4) 1_555 1_555 yes
C(37) C(38) C(39) 120.0(4) 1_555 1_555 yes
C(34) C(39) C(38) 120.7(4) 1_555 1_555 yes
C(9) C(40) C(41) 118.9(4) 1_555 1_555 yes
C(9) C(40) C(45) 122.3(4) 1_555 1_555 yes
C(41) C(40) C(45) 118.8(4) 1_555 1_555 yes
C(40) C(41) C(42) 121.0(4) 1_555 1_555 yes
C(41) C(42) C(43) 119.9(4) 1_555 1_555 yes
C(42) C(43) C(44) 119.4(4) 1_555 1_555 yes
C(43) C(44) C(45) 121.4(5) 1_555 1_555 yes
C(40) C(45) C(44) 119.6(4) 1_555 1_555 yes
O(3) C(47) C(46) 113.6(5) 1_555 1_555 yes

loop_
_geom_bond_atom_site_label_1
_geom_bond_atom_site_label_2
_geom_bond_distance
_geom_bond_publ_flag
Co(1) C(1) 2.062(5) yes
Co(1) C(2) 2.046(5) yes
Co(1) C(3) 2.052(4) yes
Co(1) C(4) 2.060(5) yes
Co(1) C(5) 2.055(5) yes
Co(1) C(6) 1.972(4) yes
Co(1) C(7) 1.985(4) yes
Co(1) C(8) 1.987(4) yes
Co(1) C(9) 1.966(4) yes
P(1) O(1) 1.487(3) yes
P(1) C(6) 1.783(4) yes
P(1) C(10) 1.810(4) yes
P(1) C(16) 1.801(4) yes
P(2) O(2) 1.499(3) yes
P(2) C(8) 1.782(4) yes
P(2) C(28) 1.809(5) yes
P(2) C(34) 1.811(4) yes
O(3) C(47) 1.397(7) yes
C(1) C(2) 1.408(8) yes
C(1) C(5) 1.417(8) yes
C(2) C(3) 1.414(8) yes
C(3) C(4) 1.385(8) yes
C(4) C(5) 1.409(8) yes
C(6) C(7) 1.467(6) yes
C(6) C(9) 1.462(6) yes
C(7) C(8) 1.466(6) yes
C(7) C(22) 1.474(6) yes
C(8) C(9) 1.461(5) yes
C(9) C(40) 1.482(5) yes
C(10) C(11) 1.396(6) yes
C(10) C(15) 1.384(6) yes
C(11) C(12) 1.387(7) yes
C(12) C(13) 1.375(8) yes
C(13) C(14) 1.373(7) yes
C(14) C(15) 1.389(6) yes
C(16) C(17) 1.401(6) yes
C(16) C(21) 1.388(6) yes
C(17) C(18) 1.395(6) yes
C(18) C(19) 1.381(7) yes
C(19) C(20) 1.390(7) yes
C(20) C(21) 1.393(7) yes
C(22) C(23) 1.405(6) yes
C(22) C(27) 1.393(6) yes
C(23) C(24) 1.393(6) yes
C(24) C(25) 1.377(6) yes
C(25) C(26) 1.394(6) yes
C(26) C(27) 1.397(6) yes
C(28) C(29) 1.378(6) yes
C(28) C(33) 1.399(6) yes
C(29) C(30) 1.385(7) yes
C(30) C(31) 1.368(7) yes
C(31) C(32) 1.392(7) yes
C(32) C(33) 1.390(7) yes
C(34) C(35) 1.383(6) yes
C(34) C(39) 1.386(6) yes
C(35) C(36) 1.392(7) yes
C(36) C(37) 1.373(7) yes
C(37) C(38) 1.366(7) yes
C(38) C(39) 1.391(7) yes
C(40) C(41) 1.398(6) yes
C(40) C(45) 1.388(6) yes
C(41) C(42) 1.402(6) yes
C(42) C(43) 1.370(7) yes
C(43) C(44) 1.388(7) yes
C(44) C(45) 1.396(7) yes
C(46) C(47) 1.464(9) yes

loop_
_geom_contact_atom_site_label_1
_geom_contact_atom_site_label_2
_geom_contact_distance
_geom_contact_site_symmetry_2
_geom_contact_publ_flag
O(1) C(17) 3.210(5) 2_657 no
O(1) C(31) 3.463(7) 1_655 no
O(1) C(18) 3.470(6) 2_657 no
O(2) O(3) 2.731(4) 1_556 no
O(2) C(24) 3.251(5) 2_668 no
O(2) C(25) 3.316(5) 2_668 no
O(2) C(47) 3.569(6) 1_556 no
O(3) C(41) 3.245(6) . no
O(3) C(42) 3.281(7) . no
C(4) C(21) 3.543(6) 1_556 no
C(5) C(17) 3.458(7) 2_657 no
C(33) C(46) 3.551(8) 1_556 no
C(43) C(43) 3.424(10) 2_556 no

loop_
_geom_torsion_atom_site_label_1
_geom_torsion_atom_site_label_2
_geom_torsion_atom_site_label_3
_geom_torsion_atom_site_label_4
_geom_torsion
_geom_torsion_site_symmetry_1
_geom_torsion_site_symmetry_2
_geom_torsion_site_symmetry_3
_geom_torsion_site_symmetry_4
_geom_torsion_publ_flag
Co(1) C(1) C(2) C(3) -59.6(3) 1_555 1_555 1_555 1_555 yes
Co(1) C(1) C(5) C(4) 59.9(3) 1_555 1_555 1_555 1_555 yes
Co(1) C(2) C(1) C(5) 60.1(3) 1_555 1_555 1_555 1_555 yes
Co(1) C(2) C(3) C(4) -60.7(3) 1_555 1_555 1_555 1_555 yes
Co(1) C(3) C(2) C(1) 59.9(3) 1_555 1_555 1_555 1_555 yes
Co(1) C(3) C(4) C(5) -59.3(3) 1_555 1_555 1_555 1_555 yes
Co(1) C(4) C(3) C(2) 60.0(3) 1_555 1_555 1_555 1_555 yes
Co(1) C(4) C(5) C(1) -59.9(3) 1_555 1_555 1_555 1_555 yes
Co(1) C(5) C(1) C(2) -60.0(3) 1_555 1_555 1_555 1_555 yes
Co(1) C(5) C(4) C(3) 59.5(3) 1_555 1_555 1_555 1_555 yes
Co(1) C(6) P(1) O(1) -47.9(4) 1_555 1_555 1_555 1_555 yes
Co(1) C(6) P(1) C(10) -171.2(3) 1_555 1_555 1_555 1_555 yes
Co(1) C(6) P(1) C(16) 76.8(3) 1_555 1_555 1_555 1_555 yes
Co(1) C(6) C(7) C(8) -66.5(2) 1_555 1_555 1_555 1_555 yes
Co(1) C(6) C(7) C(22) 120.2(5) 1_555 1_555 1_555 1_555 yes
Co(1) C(6) C(9) C(8) 67.2(2) 1_555 1_555 1_555 1_555 yes
Co(1) C(6) C(9) C(40) -128.1(5) 1_555 1_555 1_555 1_555 yes
Co(1) C(7) C(6) P(1) -130.2(4) 1_555 1_555 1_555 1_555 yes
Co(1) C(7) C(6) C(9) 66.4(2) 1_555 1_555 1_555 1_555 yes
Co(1) C(7) C(8) P(2) 117.5(4) 1_555 1_555 1_555 1_555 yes
Co(1) C(7) C(8) C(9) -65.8(2) 1_555 1_555 1_555 1_555 yes
Co(1) C(7) C(22) C(23) -106.3(4) 1_555 1_555 1_555 1_555 yes
Co(1) C(7) C(22) C(27) 75.8(5) 1_555 1_555 1_555 1_555 yes
Co(1) C(8) P(2) O(2) 52.9(3) 1_555 1_555 1_555 1_555 yes
Co(1) C(8) P(2) C(28) -71.3(3) 1_555 1_555 1_555 1_555 yes
Co(1) C(8) P(2) C(34) 177.0(2) 1_555 1_555 1_555 1_555 yes
Co(1) C(8) C(7) C(6) 65.9(2) 1_555 1_555 1_555 1_555 yes
Co(1) C(8) C(7) C(22) -121.1(5) 1_555 1_555 1_555 1_555 yes
Co(1) C(8) C(9) C(6) -66.6(2) 1_555 1_555 1_555 1_555 yes
Co(1) C(8) C(9) C(40) 128.7(5) 1_555 1_555 1_555 1_555 yes
Co(1) C(9) C(6) P(1) 129.2(4) 1_555 1_555 1_555 1_555 yes
Co(1) C(9) C(6) C(7) -67.1(2) 1_555 1_555 1_555 1_555 yes
Co(1) C(9) C(8) P(2) -116.7(4) 1_555 1_555 1_555 1_555 yes
Co(1) C(9) C(8) C(7) 66.5(2) 1_555 1_555 1_555 1_555 yes
Co(1) C(9) C(40) C(41) 173.4(3) 1_555 1_555 1_555 1_555 yes
Co(1) C(9) C(40) C(45) -7.2(6) 1_555 1_555 1_555 1_555 yes
P(1) C(6) Co(1) C(1) -32.3(4) 1_555 1_555 1_555 1_555 yes
P(1) C(6) Co(1) C(2) -73.6(6) 1_555 1_555 1_555 1_555 yes
P(1) C(6) Co(1) C(3) 102.0(7) 1_555 1_555 1_555 1_555 yes
P(1) C(6) Co(1) C(4) 56.2(4) 1_555 1_555 1_555 1_555 yes
P(1) C(6) Co(1) C(5) 12.6(4) 1_555 1_555 1_555 1_555 yes
P(1) C(6) Co(1) C(7) 131.9(4) 1_555 1_555 1_555 1_555 yes
P(1) C(6) Co(1) C(8) -178.9(4) 1_555 1_555 1_555 1_555 yes
P(1) C(6) Co(1) C(9) -129.5(4) 1_555 1_555 1_555 1_555 yes
P(1) C(6) C(7) C(8) 163.3(4) 1_555 1_555 1_555 1_555 yes
P(1) C(6) C(7) C(22) -10.0(7) 1_555 1_555 1_555 1_555 yes
P(1) C(6) C(9) C(8) -163.6(4) 1_555 1_555 1_555 1_555 yes
P(1) C(6) C(9) C(40) 1.1(7) 1_555 1_555 1_555 1_555 yes
P(1) C(10) C(11) C(12) -178.8(4) 1_555 1_555 1_555 1_555 yes
P(1) C(10) C(15) C(14) 179.5(4) 1_555 1_555 1_555 1_555 yes
P(1) C(16) C(17) C(18) -176.2(3) 1_555 1_555 1_555 1_555 yes
P(1) C(16) C(21) C(20) 177.0(4) 1_555 1_555 1_555 1_555 yes
P(2) C(8) Co(1) C(1) 66.2(5) 1_555 1_555 1_555 1_555 yes
P(2) C(8) Co(1) C(2) 25.8(4) 1_555 1_555 1_555 1_555 yes
P(2) C(8) Co(1) C(3) -18.8(3) 1_555 1_555 1_555 1_555 yes
P(2) C(8) Co(1) C(4) -59.7(4) 1_555 1_555 1_555 1_555 yes
P(2) C(8) Co(1) C(5) -104.9(10) 1_555 1_555 1_555 1_555 yes
P(2) C(8) Co(1) C(6) 178.6(3) 1_555 1_555 1_555 1_555 yes
P(2) C(8) Co(1) C(7) -131.9(4) 1_555 1_555 1_555 1_555 yes
P(2) C(8) Co(1) C(9) 128.9(4) 1_555 1_555 1_555 1_555 yes
P(2) C(8) C(7) C(6) -176.6(4) 1_555 1_555 1_555 1_555 yes
P(2) C(8) C(7) C(22) -3.6(8) 1_555 1_555 1_555 1_555 yes
P(2) C(8) C(9) C(6) 176.7(4) 1_555 1_555 1_555 1_555 yes
P(2) C(8) C(9) C(40) 12.0(7) 1_555 1_555 1_555 1_555 yes
P(2) C(28) C(29) C(30) 179.2(3) 1_555 1_555 1_555 1_555 yes
P(2) C(28) C(33) C(32) -177.8(4) 1_555 1_555 1_555 1_555 yes
P(2) C(34) C(35) C(36) -175.2(4) 1_555 1_555 1_555 1_555 yes
P(2) C(34) C(39) C(38) 175.5(4) 1_555 1_555 1_555 1_555 yes
O(1) P(1) C(6) C(7) 55.1(5) 1_555 1_555 1_555 1_555 yes
O(1) P(1) C(6) C(9) -148.1(4) 1_555 1_555 1_555 1_555 yes
O(1) P(1) C(10) C(11) 34.7(4) 1_555 1_555 1_555 1_555 yes
O(1) P(1) C(10) C(15) -144.9(4) 1_555 1_555 1_555 1_555 yes
O(1) P(1) C(16) C(17) 41.7(4) 1_555 1_555 1_555 1_555 yes
O(1) P(1) C(16) C(21) -135.4(4) 1_555 1_555 1_555 1_555 yes
O(2) P(2) C(8) C(7) -40.8(5) 1_555 1_555 1_555 1_555 yes
O(2) P(2) C(8) C(9) 143.8(4) 1_555 1_555 1_555 1_555 yes
O(2) P(2) C(28) C(29) 152.4(3) 1_555 1_555 1_555 1_555 yes
O(2) P(2) C(28) C(33) -28.8(4) 1_555 1_555 1_555 1_555 yes
O(2) P(2) C(34) C(35) 108.7(4) 1_555 1_555 1_555 1_555 yes
O(2) P(2) C(34) C(39) -66.7(4) 1_555 1_555 1_555 1_555 yes
C(1) Co(1) C(2) C(3) 119.9(4) 1_555 1_555 1_555 1_555 yes
C(1) Co(1) C(3) C(2) -37.0(3) 1_555 1_555 1_555 1_555 yes
C(1) Co(1) C(3) C(4) 81.1(3) 1_555 1_555 1_555 1_555 yes
C(1) Co(1) C(4) C(3) -82.1(3) 1_555 1_555 1_555 1_555 yes
C(1) Co(1) C(4) C(5) 37.5(3) 1_555 1_555 1_555 1_555 yes
C(1) Co(1) C(5) C(4) -119.3(4) 1_555 1_555 1_555 1_555 yes
C(1) Co(1) C(6) C(7) -164.1(3) 1_555 1_555 1_555 1_555 yes
C(1) Co(1) C(6) C(9) 97.2(3) 1_555 1_555 1_555 1_555 yes
C(1) Co(1) C(7) C(6) 49.5(7) 1_555 1_555 1_555 1_555 yes
C(1) Co(1) C(7) C(8) 148.9(6) 1_555 1_555 1_555 1_555 yes
C(1) Co(1) C(7) C(22) -79.1(7) 1_555 1_555 1_555 1_555 yes
C(1) Co(1) C(8) C(7) -161.8(3) 1_555 1_555 1_555 1_555 yes
C(1) Co(1) C(8) C(9) -62.7(4) 1_555 1_555 1_555 1_555 yes
C(1) Co(1) C(9) C(6) -110.7(3) 1_555 1_555 1_555 1_555 yes
C(1) Co(1) C(9) C(8) 150.1(3) 1_555 1_555 1_555 1_555 yes
C(1) Co(1) C(9) C(40) 19.5(5) 1_555 1_555 1_555 1_555 yes
C(1) C(2) Co(1) C(3) -119.9(4) 1_555 1_555 1_555 1_555 yes
C(1) C(2) Co(1) C(4) -82.4(3) 1_555 1_555 1_555 1_555 yes
C(1) C(2) Co(1) C(5) -38.7(3) 1_555 1_555 1_555 1_555 yes
C(1) C(2) Co(1) C(6) 58.2(6) 1_555 1_555 1_555 1_555 yes
C(1) C(2) Co(1) C(7) -169.4(4) 1_555 1_555 1_555 1_555 yes
C(1) C(2) Co(1) C(8) 150.2(3) 1_555 1_555 1_555 1_555 yes
C(1) C(2) Co(1) C(9) 99.5(3) 1_555 1_555 1_555 1_555 yes
C(1) C(2) C(3) C(4) -0.8(5) 1_555 1_555 1_555 1_555 yes
C(1) C(5) Co(1) C(2) 38.5(3) 1_555 1_555 1_555 1_555 yes
C(1) C(5) Co(1) C(3) 82.6(3) 1_555 1_555 1_555 1_555 yes
C(1) C(5) Co(1) C(4) 119.3(4) 1_555 1_555 1_555 1_555 yes
C(1) C(5) Co(1) C(6) -115.1(3) 1_555 1_555 1_555 1_555 yes
C(1) C(5) Co(1) C(7) -163.8(3) 1_555 1_555 1_555 1_555 yes
C(1) C(5) Co(1) C(8) 173.2(9) 1_555 1_555 1_555 1_555 yes
C(1) C(5) Co(1) C(9) -71.4(4) 1_555 1_555 1_555 1_555 yes
C(1) C(5) C(4) C(3) -0.4(5) 1_555 1_555 1_555 1_555 yes
C(2) Co(1) C(1) C(5) -117.3(5) 1_555 1_555 1_555 1_555 yes
C(2) Co(1) C(3) C(4) 118.2(4) 1_555 1_555 1_555 1_555 yes
C(2) Co(1) C(4) C(3) -38.4(3) 1_555 1_555 1_555 1_555 yes
C(2) Co(1) C(4) C(5) 81.2(3) 1_555 1_555 1_555 1_555 yes
C(2) Co(1) C(5) C(4) -80.8(3) 1_555 1_555 1_555 1_555 yes
C(2) Co(1) C(6) C(7) 154.5(4) 1_555 1_555 1_555 1_555 yes
C(2) Co(1) C(6) C(9) 55.9(5) 1_555 1_555 1_555 1_555 yes
C(2) Co(1) C(7) C(6) -154.0(4) 1_555 1_555 1_555 1_555 yes
C(2) Co(1) C(7) C(8) -54.5(5) 1_555 1_555 1_555 1_555 yes
C(2) Co(1) C(7) C(22) 77.5(6) 1_555 1_555 1_555 1_555 yes
C(2) Co(1) C(8) C(7) 157.7(3) 1_555 1_555 1_555 1_555 yes
C(2) Co(1) C(8) C(9) -103.1(3) 1_555 1_555 1_555 1_555 yes
C(2) Co(1) C(9) C(6) -156.9(3) 1_555 1_555 1_555 1_555 yes
C(2) Co(1) C(9) C(8) 103.8(3) 1_555 1_555 1_555 1_555 yes
C(2) Co(1) C(9) C(40) -26.8(5) 1_555 1_555 1_555 1_555 yes
C(2) C(1) Co(1) C(3) 37.3(3) 1_555 1_555 1_555 1_555 yes
C(2) C(1) Co(1) C(4) 79.9(4) 1_555 1_555 1_555 1_555 yes
C(2) C(1) Co(1) C(5) 117.3(5) 1_555 1_555 1_555 1_555 yes
C(2) C(1) Co(1) C(6) -155.2(3) 1_555 1_555 1_555 1_555 yes
C(2) C(1) Co(1) C(7) 165.7(5) 1_555 1_555 1_555 1_555 yes
C(2) C(1) Co(1) C(8) -60.2(5) 1_555 1_555 1_555 1_555 yes
C(2) C(1) Co(1) C(9) -104.1(3) 1_555 1_555 1_555 1_555 yes
C(2) C(1) C(5) C(4) -0.1(5) 1_555 1_555 1_555 1_555 yes
C(2) C(3) Co(1) C(4) -118.2(4) 1_555 1_555 1_555 1_555 yes
C(2) C(3) Co(1) C(5) -80.8(3) 1_555 1_555 1_555 1_555 yes
C(2) C(3) Co(1) C(6) -177.2(6) 1_555 1_555 1_555 1_555 yes
C(2) C(3) Co(1) C(7) 158.9(3) 1_555 1_555 1_555 1_555 yes
C(2) C(3) Co(1) C(8) 110.9(3) 1_555 1_555 1_555 1_555 yes
C(2) C(3) Co(1) C(9) 71.6(4) 1_555 1_555 1_555 1_555 yes
C(2) C(3) C(4) C(5) 0.7(5) 1_555 1_555 1_555 1_555 yes
C(3) Co(1) C(1) C(5) -80.0(3) 1_555 1_555 1_555 1_555 yes
C(3) Co(1) C(4) C(5) 119.6(4) 1_555 1_555 1_555 1_555 yes
C(3) Co(1) C(5) C(4) -36.8(3) 1_555 1_555 1_555 1_555 yes
C(3) Co(1) C(6) C(7) -29.9(7) 1_555 1_555 1_555 1_555 yes
C(3) Co(1) C(6) C(9) -128.5(7) 1_555 1_555 1_555 1_555 yes
C(3) Co(1) C(7) C(6) 170.6(3) 1_555 1_555 1_555 1_555 yes
C(3) Co(1) C(7) C(8) -90.0(3) 1_555 1_555 1_555 1_555 yes
C(3) Co(1) C(7) C(22) 42.0(4) 1_555 1_555 1_555 1_555 yes
C(3) Co(1) C(8) C(7) 113.2(3) 1_555 1_555 1_555 1_555 yes
C(3) Co(1) C(8) C(9) -147.7(3) 1_555 1_555 1_555 1_555 yes
C(3) Co(1) C(9) C(6) 157.8(3) 1_555 1_555 1_555 1_555 yes
C(3) Co(1) C(9) C(8) 58.5(4) 1_555 1_555 1_555 1_555 yes
C(3) Co(1) C(9) C(40) -72.1(5) 1_555 1_555 1_555 1_555 yes
C(3) C(2) Co(1) C(4) 37.5(3) 1_555 1_555 1_555 1_555 yes
C(3) C(2) Co(1) C(5) 81.2(3) 1_555 1_555 1_555 1_555 yes
C(3) C(2) Co(1) C(6) 178.1(4) 1_555 1_555 1_555 1_555 yes
C(3) C(2) Co(1) C(7) -49.5(6) 1_555 1_555 1_555 1_555 yes
C(3) C(2) Co(1) C(8) -89.9(3) 1_555 1_555 1_555 1_555 yes
C(3) C(2) Co(1) C(9) -140.6(3) 1_555 1_555 1_555 1_555 yes
C(3) C(2) C(1) C(5) 0.5(5) 1_555 1_555 1_555 1_555 yes
C(3) C(4) Co(1) C(5) -119.6(4) 1_555 1_555 1_555 1_555 yes
C(3) C(4) Co(1) C(6) 161.6(3) 1_555 1_555 1_555 1_555 yes
C(3) C(4) Co(1) C(7) 116.3(3) 1_555 1_555 1_555 1_555 yes
C(3) C(4) Co(1) C(8) 72.3(4) 1_555 1_555 1_555 1_555 yes
C(3) C(4) Co(1) C(9) 127(1) 1_555 1_555 1_555 1_555 yes
C(4) Co(1) C(1) C(5) -37.3(3) 1_555 1_555 1_555 1_555 yes
C(4) Co(1) C(6) C(7) -75.6(3) 1_555 1_555 1_555 1_555 yes
C(4) Co(1) C(6) C(9) -174.3(3) 1_555 1_555 1_555 1_555 yes
C(4) Co(1) C(7) C(6) 128.5(3) 1_555 1_555 1_555 1_555 yes
C(4) Co(1) C(7) C(8) -132.1(3) 1_555 1_555 1_555 1_555 yes
C(4) Co(1) C(7) C(22) -0.1(4) 1_555 1_555 1_555 1_555 yes
C(4) Co(1) C(8) C(7) 72.3(3) 1_555 1_555 1_555 1_555 yes
C(4) Co(1) C(8) C(9) 171.4(3) 1_555 1_555 1_555 1_555 yes
C(4) Co(1) C(9) C(6) 37(1) 1_555 1_555 1_555 1_555 yes
C(4) Co(1) C(9) C(8) -61(1) 1_555 1_555 1_555 1_555 yes
C(4) Co(1) C(9) C(40) 167(1) 1_555 1_555 1_555 1_555 yes
C(4) C(3) Co(1) C(5) 37.4(3) 1_555 1_555 1_555 1_555 yes
C(4) C(3) Co(1) C(6) -59.1(8) 1_555 1_555 1_555 1_555 yes
C(4) C(3) Co(1) C(7) -82.9(3) 1_555 1_555 1_555 1_555 yes
C(4) C(3) Co(1) C(8) -130.9(3) 1_555 1_555 1_555 1_555 yes
C(4) C(3) Co(1) C(9) -170.3(3) 1_555 1_555 1_555 1_555 yes
C(4) C(5) Co(1) C(6) 125.5(3) 1_555 1_555 1_555 1_555 yes
C(4) C(5) Co(1) C(7) 76.8(3) 1_555 1_555 1_555 1_555 yes
C(4) C(5) Co(1) C(8) 53(1) 1_555 1_555 1_555 1_555 yes
C(4) C(5) Co(1) C(9) 169.2(3) 1_555 1_555 1_555 1_555 yes
C(5) Co(1) C(6) C(7) -119.3(3) 1_555 1_555 1_555 1_555 yes
C(5) Co(1) C(6) C(9) 142.1(3) 1_555 1_555 1_555 1_555 yes
C(5) Co(1) C(7) C(6) 86.7(3) 1_555 1_555 1_555 1_555 yes
C(5) Co(1) C(7) C(8) -173.9(3) 1_555 1_555 1_555 1_555 yes
C(5) Co(1) C(7) C(22) -41.9(5) 1_555 1_555 1_555 1_555 yes
C(5) Co(1) C(8) C(7) 27(1) 1_555 1_555 1_555 1_555 yes
C(5) Co(1) C(8) C(9) 126.2(10) 1_555 1_555 1_555 1_555 yes
C(5) Co(1) C(9) C(6) -66.5(4) 1_555 1_555 1_555 1_555 yes
C(5) Co(1) C(9) C(8) -165.7(3) 1_555 1_555 1_555 1_555 yes
C(5) Co(1) C(9) C(40) 63.6(5) 1_555 1_555 1_555 1_555 yes
C(5) C(1) Co(1) C(6) 87.5(3) 1_555 1_555 1_555 1_555 yes
C(5) C(1) Co(1) C(7) 48.4(7) 1_555 1_555 1_555 1_555 yes
C(5) C(1) Co(1) C(8) -177.4(3) 1_555 1_555 1_555 1_555 yes
C(5) C(1) Co(1) C(9) 138.6(3) 1_555 1_555 1_555 1_555 yes
C(5) C(4) Co(1) C(6) -78.8(4) 1_555 1_555 1_555 1_555 yes
C(5) C(4) Co(1) C(7) -124.0(3) 1_555 1_555 1_555 1_555 yes
C(5) C(4) Co(1) C(8) -168.1(3) 1_555 1_555 1_555 1_555 yes
C(5) C(4) Co(1) C(9) -112(1) 1_555 1_555 1_555 1_555 yes
C(6) Co(1) C(7) C(8) 99.4(3) 1_555 1_555 1_555 1_555 yes
C(6) Co(1) C(7) C(22) -128.6(5) 1_555 1_555 1_555 1_555 yes
C(6) Co(1) C(8) C(7) -49.5(2) 1_555 1_555 1_555 1_555 yes
C(6) Co(1) C(8) C(9) 49.7(2) 1_555 1_555 1_555 1_555 yes
C(6) Co(1) C(9) C(8) -99.3(3) 1_555 1_555 1_555 1_555 yes
C(6) Co(1) C(9) C(40) 130.1(5) 1_555 1_555 1_555 1_555 yes
C(6) P(1) C(10) C(11) 160.3(3) 1_555 1_555 1_555 1_555 yes
C(6) P(1) C(10) C(15) -19.3(4) 1_555 1_555 1_555 1_555 yes
C(6) P(1) C(16) C(17) -85.2(3) 1_555 1_555 1_555 1_555 yes
C(6) P(1) C(16) C(21) 97.7(4) 1_555 1_555 1_555 1_555 yes
C(6) C(7) Co(1) C(8) -99.4(3) 1_555 1_555 1_555 1_555 yes
C(6) C(7) Co(1) C(9) -49.9(2) 1_555 1_555 1_555 1_555 yes
C(6) C(7) C(8) C(9) 0.1(3) 1_555 1_555 1_555 1_555 yes
C(6) C(7) C(22) C(23) 160.4(4) 1_555 1_555 1_555 1_555 yes
C(6) C(7) C(22) C(27) -17.5(7) 1_555 1_555 1_555 1_555 yes
C(6) C(9) Co(1) C(7) 49.8(2) 1_555 1_555 1_555 1_555 yes
C(6) C(9) Co(1) C(8) 99.3(3) 1_555 1_555 1_555 1_555 yes
C(6) C(9) C(8) C(7) -0.1(3) 1_555 1_555 1_555 1_555 yes
C(6) C(9) C(40) C(41) -86.5(6) 1_555 1_555 1_555 1_555 yes
C(6) C(9) C(40) C(45) 92.9(6) 1_555 1_555 1_555 1_555 yes
C(7) Co(1) C(6) C(9) -98.7(3) 1_555 1_555 1_555 1_555 yes
C(7) Co(1) C(8) C(9) 99.2(3) 1_555 1_555 1_555 1_555 yes
C(7) Co(1) C(9) C(8) -49.5(2) 1_555 1_555 1_555 1_555 yes
C(7) Co(1) C(9) C(40) 179.9(4) 1_555 1_555 1_555 1_555 yes
C(7) C(6) Co(1) C(8) 49.3(2) 1_555 1_555 1_555 1_555 yes
C(7) C(6) Co(1) C(9) 98.7(3) 1_555 1_555 1_555 1_555 yes
C(7) C(6) P(1) C(10) -68.2(4) 1_555 1_555 1_555 1_555 yes
C(7) C(6) P(1) C(16) 179.8(4) 1_555 1_555 1_555 1_555 yes
C(7) C(6) C(9) C(8) 0.1(3) 1_555 1_555 1_555 1_555 yes
C(7) C(6) C(9) C(40) 164.8(4) 1_555 1_555 1_555 1_555 yes
C(7) C(8) Co(1) C(9) -99.2(3) 1_555 1_555 1_555 1_555 yes
C(7) C(8) P(2) C(28) -165.0(4) 1_555 1_555 1_555 1_555 yes
C(7) C(8) P(2) C(34) 83.3(4) 1_555 1_555 1_555 1_555 yes
C(7) C(8) C(9) C(40) -164.8(4) 1_555 1_555 1_555 1_555 yes
C(7) C(22) C(23) C(24) -179.3(4) 1_555 1_555 1_555 1_555 yes
C(7) C(22) C(27) C(26) 180.0(4) 1_555 1_555 1_555 1_555 yes
C(8) Co(1) C(6) C(9) -49.4(2) 1_555 1_555 1_555 1_555 yes
C(8) Co(1) C(7) C(22) 132.0(5) 1_555 1_555 1_555 1_555 yes
C(8) Co(1) C(9) C(40) -130.6(5) 1_555 1_555 1_555 1_555 yes
C(8) P(2) C(28) C(29) -82.2(4) 1_555 1_555 1_555 1_555 yes
C(8) P(2) C(28) C(33) 96.6(3) 1_555 1_555 1_555 1_555 yes
C(8) P(2) C(34) C(35) -16.9(4) 1_555 1_555 1_555 1_555 yes
C(8) P(2) C(34) C(39) 167.6(3) 1_555 1_555 1_555 1_555 yes
C(8) C(7) Co(1) C(9) 49.5(2) 1_555 1_555 1_555 1_555 yes
C(8) C(7) C(6) C(9) -0.1(3) 1_555 1_555 1_555 1_555 yes
C(8) C(7) C(22) C(23) -9.9(7) 1_555 1_555 1_555 1_555 yes
C(8) C(7) C(22) C(27) 172.2(4) 1_555 1_555 1_555 1_555 yes
C(8) C(9) C(40) C(41) 72.1(6) 1_555 1_555 1_555 1_555 yes
C(8) C(9) C(40) C(45) -108.5(6) 1_555 1_555 1_555 1_555 yes
C(9) Co(1) C(7) C(22) -178.5(4) 1_555 1_555 1_555 1_555 yes
C(9) C(6) P(1) C(10) 88.6(4) 1_555 1_555 1_555 1_555 yes
C(9) C(6) P(1) C(16) -23.4(4) 1_555 1_555 1_555 1_555 yes
C(9) C(6) C(7) C(22) -173.4(4) 1_555 1_555 1_555 1_555 yes
C(9) C(8) P(2) C(28) 19.6(4) 1_555 1_555 1_555 1_555 yes
C(9) C(8) P(2) C(34) -92.1(4) 1_555 1_555 1_555 1_555 yes
C(9) C(8) C(7) C(22) 173.1(5) 1_555 1_555 1_555 1_555 yes
C(9) C(40) C(41) C(42) 179.3(4) 1_555 1_555 1_555 1_555 yes
C(9) C(40) C(45) C(44) -179.2(5) 1_555 1_555 1_555 1_555 yes
C(10) P(1) C(16) C(17) 166.2(3) 1_555 1_555 1_555 1_555 yes
C(10) P(1) C(16) C(21) -10.9(4) 1_555 1_555 1_555 1_555 yes
C(10) C(11) C(12) C(13) -1.2(8) 1_555 1_555 1_555 1_555 yes
C(10) C(15) C(14) C(13) -0.2(8) 1_555 1_555 1_555 1_555 yes
C(11) C(10) P(1) C(16) -89.6(4) 1_555 1_555 1_555 1_555 yes
C(11) C(10) C(15) C(14) -0.1(7) 1_555 1_555 1_555 1_555 yes
C(11) C(12) C(13) C(14) 1.0(8) 1_555 1_555 1_555 1_555 yes
C(12) C(11) C(10) C(15) 0.8(7) 1_555 1_555 1_555 1_555 yes
C(12) C(13) C(14) C(15) -0.3(8) 1_555 1_555 1_555 1_555 yes
C(15) C(10) P(1) C(16) 90.8(4) 1_555 1_555 1_555 1_555 yes
C(16) C(17) C(18) C(19) -1.0(7) 1_555 1_555 1_555 1_555 yes
C(16) C(21) C(20) C(19) -1.0(8) 1_555 1_555 1_555 1_555 yes
C(17) C(16) C(21) C(20) 0.0(7) 1_555 1_555 1_555 1_555 yes
C(17) C(18) C(19) C(20) 0.0(7) 1_555 1_555 1_555 1_555 yes
C(18) C(17) C(16) C(21) 1.0(6) 1_555 1_555 1_555 1_555 yes
C(18) C(19) C(20) C(21) 1.0(8) 1_555 1_555 1_555 1_555 yes
C(22) C(23) C(24) C(25) 0.2(6) 1_555 1_555 1_555 1_555 yes
C(22) C(27) C(26) C(25) -1.5(7) 1_555 1_555 1_555 1_555 yes
C(23) C(22) C(27) C(26) 2.0(6) 1_555 1_555 1_555 1_555 yes
C(23) C(24) C(25) C(26) 0.3(6) 1_555 1_555 1_555 1_555 yes
C(24) C(23) C(22) C(27) -1.3(6) 1_555 1_555 1_555 1_555 yes
C(24) C(25) C(26) C(27) 0.4(7) 1_555 1_555 1_555 1_555 yes
C(28) P(2) C(34) C(35) -128.1(4) 1_555 1_555 1_555 1_555 yes
C(28) P(2) C(34) C(39) 56.5(4) 1_555 1_555 1_555 1_555 yes
C(28) C(29) C(30) C(31) -1.1(7) 1_555 1_555 1_555 1_555 yes
C(28) C(33) C(32) C(31) -1.9(7) 1_555 1_555 1_555 1_555 yes
C(29) C(28) P(2) C(34) 29.5(4) 1_555 1_555 1_555 1_555 yes
C(29) C(28) C(33) C(32) 1.0(6) 1_555 1_555 1_555 1_555 yes
C(29) C(30) C(31) C(32) 0.2(7) 1_555 1_555 1_555 1_555 yes
C(30) C(29) C(28) C(33) 0.5(6) 1_555 1_555 1_555 1_555 yes
C(30) C(31) C(32) C(33) 1.3(8) 1_555 1_555 1_555 1_555 yes
C(33) C(28) P(2) C(34) -151.6(3) 1_555 1_555 1_555 1_555 yes
C(34) C(35) C(36) C(37) 0.3(7) 1_555 1_555 1_555 1_555 yes
C(34) C(39) C(38) C(37) -0.5(8) 1_555 1_555 1_555 1_555 yes
C(35) C(34) C(39) C(38) -0.2(7) 1_555 1_555 1_555 1_555 yes
C(35) C(36) C(37) C(38) -1.0(7) 1_555 1_555 1_555 1_555 yes
C(36) C(35) C(34) C(39) 0.2(7) 1_555 1_555 1_555 1_555 yes
C(36) C(37) C(38) C(39) 1.1(8) 1_555 1_555 1_555 1_555 yes
C(40) C(41) C(42) C(43) 0.0(7) 1_555 1_555 1_555 1_555 yes
C(40) C(45) C(44) C(43) 0.0(9) 1_555 1_555 1_555 1_555 yes
C(41) C(40) C(45) C(44) 0.1(7) 1_555 1_555 1_555 1_555 yes
C(41) C(42) C(43) C(44) 0.1(8) 1_555 1_555 1_555 1_555 yes
C(42) C(41) C(40) C(45) -0.1(7) 1_555 1_555 1_555 1_555 yes
C(42) C(43) C(44) C(45) -0.1(9) 1_555 1_555 1_555 1_555 yes
